data_4070026
loop_
_publ_author_name
'Arikawa, Yasuhiro'
'Yamasaki, Hayato'
'Yamaguchi, Mamoru'
'Umakoshi, Keisuke'
'Onishi, Masayoshi'

_publ_section_title
;
 Protonation of a Ruthenium Vinylidene Complex with a NO Ligand Leading to
 Ruthenium Vinyl Complexes
;
_journal_issue 18
_journal_name_full Organometallics
_journal_page_first 5587
_journal_paper_doi 10.1021/om900576h
_journal_volume 28
_journal_year 2009
_chemical_formula_moiety 'C45 H39 B Cl F4 N O P2 Ru, C14 H16 '
_chemical_formula_sum 'C59 H55 B Cl F4 N O P2 Ru'
_chemical_formula_weight 1079.36
_space_group_IT_number 2
_symmetry_cell_setting triclinic
_symmetry_Int_Tables_number 2
_symmetry_space_group_name_Hall '-P 1'
_symmetry_space_group_name_H-M 'P -1'
_cell_angle_alpha 88.194(11)
_cell_angle_beta 74.863(10)
_cell_angle_gamma 69.833(9)
_cell_formula_units_Z 2
_cell_length_a 10.54390(10)
_cell_length_b 13.7184(7)
_cell_length_c 20.0827(15)
_cell_measurement_reflns_used 2280
_cell_measurement_temperature 296.1
_cell_measurement_theta_max 27.5
_cell_measurement_theta_min 3.0
_cell_volume 2626.7(3)
_computing_cell_refinement CrystalClear
_computing_data_collection CrystalClear
_computing_data_reduction CrystalStructure
_computing_publication_material 'CrystalStructure 3.8'
_computing_structure_refinement CRYSTALS
_computing_structure_solution SIR2004
_diffrn_detector_area_resol_mean 7.31
_diffrn_measured_fraction_theta_full 0.943
_diffrn_measured_fraction_theta_max 0.943
_diffrn_measurement_device_type 'Rigaku Mercury'
_diffrn_measurement_method \w
_diffrn_radiation_type 'Mo K\a'
_diffrn_radiation_wavelength 0.71070
_diffrn_reflns_av_R_equivalents 0.085
_diffrn_reflns_limit_h_max 8
_diffrn_reflns_limit_h_min -13
_diffrn_reflns_limit_k_max 9
_diffrn_reflns_limit_k_min -17
_diffrn_reflns_limit_l_max 26
_diffrn_reflns_limit_l_min -23
_diffrn_reflns_number 20509
_diffrn_reflns_theta_full 27.48
_diffrn_reflns_theta_max 27.48
_exptl_absorpt_coefficient_mu 0.466
_exptl_absorpt_correction_T_max 0.955
_exptl_absorpt_correction_T_min 0.615
_exptl_absorpt_correction_type multi-scan
_exptl_absorpt_process_details 'Jacobson, R. (1998) Private communication'
_exptl_crystal_colour red
_exptl_crystal_density_diffrn 1.365
_exptl_crystal_density_method 'not measured'
_exptl_crystal_description block
_exptl_crystal_F_000 1112.00
_exptl_crystal_size_max 0.55
_exptl_crystal_size_mid 0.10
_exptl_crystal_size_min 0.10
_refine_diff_density_max 2.62
_refine_diff_density_min -1.34
_refine_ls_extinction_method none
_refine_ls_goodness_of_fit_ref 1.024
_refine_ls_hydrogen_treatment refall
_refine_ls_number_parameters 667
_refine_ls_number_reflns 11362
_refine_ls_R_factor_gt 0.0984
_refine_ls_shift/su_max 0.0000
_refine_ls_structure_factor_coef Fsqd
_refine_ls_weighting_details 'w = 1/[0.0005Fo^2^ + 1.0000\s(Fo^2^) + 0.5000]/(4Fo^2^)'
_refine_ls_weighting_scheme calc
_refine_ls_wR_factor_ref 0.1970
_reflns_number_gt 5351
_reflns_number_total 11362
_reflns_threshold_expression F^2^>2.0\s(F^2^)
_cod_data_source_file om900576h_si_003.cif
_cod_data_source_block '__0746b'
_cod_original_cell_volume 2626.7(2)
_cod_original_formula_sum 'C59 H55 B Cl F4 N O P2 Ru '
_cod_database_code 4070026

loop_
_symmetry_equiv_pos_site_id
_symmetry_equiv_pos_as_xyz
1 +X,+Y,+Z
2 -X,-Y,-Z

loop_
_atom_site_label
_atom_site_type_symbol
_atom_site_fract_x
_atom_site_fract_y
_atom_site_fract_z
_atom_site_U_iso_or_equiv
_atom_site_adp_type
_atom_site_occupancy
_atom_site_symmetry_multiplicity
_atom_site_calc_flag
_atom_site_refinement_flags
Ru(1) Ru 0.49648(7) 0.31673(5) 0.27671(4) 0.03929(19) Uani 1.00 1 d .
Cl(1) Cl 0.5598(2) 0.16515(15) 0.20734(10) 0.0504(6) Uani 1.00 1 d .
P(1) P 0.5052(2) 0.40232(16) 0.16679(11) 0.0421(6) Uani 1.00 1 d .
P(2) P 0.4819(2) 0.20233(15) 0.37274(10) 0.0394(6) Uani 1.00 1 d .
F(1) F 0.7403(4) 0.2795(3) 0.2633(2) 0.0584(16) Uani 1.00 1 d .
F(201) F 0.7539(9) 0.3497(7) 0.3612(4) 0.082(2) Uiso 0.70 1 d P
F(202) F 0.834(3) 0.296(2) 0.3464(17) 0.150(11) Uiso 0.30 1 d P
F(301) F 0.9493(10) 0.2693(8) 0.2775(5) 0.107(3) Uiso 0.70 1 d P
F(302) F 0.9435(17) 0.3174(13) 0.2418(9) 0.065(4) Uiso 0.30 1 d P
F(401) F 0.7955(14) 0.4201(11) 0.2608(7) 0.139(5) Uiso 0.70 1 d P
F(402) F 0.746(2) 0.4422(15) 0.2846(11) 0.065(5) Uiso 0.30 1 d P
O(1) O 0.4692(6) 0.4958(4) 0.3584(3) 0.063(2) Uani 1.00 1 d .
N(1) N 0.4729(6) 0.4257(5) 0.3271(3) 0.0419(19) Uani 1.00 1 d .
C(1) C 0.2876(7) 0.3495(6) 0.2920(3) 0.043(2) Uani 1.00 1 d .
C(2) C 0.1742(8) 0.4242(6) 0.3273(4) 0.055(2) Uani 1.00 1 d .
C(3) C 0.1641(7) 0.5173(5) 0.3689(4) 0.043(2) Uani 1.00 1 d .
C(4) C 0.1748(8) 0.6054(6) 0.3378(4) 0.052(2) Uani 1.00 1 d .
C(5) C 0.1718(8) 0.6882(7) 0.3768(4) 0.063(3) Uani 1.00 1 d .
C(6) C 0.1565(9) 0.6843(6) 0.4474(5) 0.061(3) Uani 1.00 1 d .
C(7) C 0.1433(9) 0.5958(7) 0.4782(4) 0.068(3) Uani 1.00 1 d .
C(8) C 0.1450(8) 0.5134(6) 0.4391(4) 0.059(2) Uani 1.00 1 d .
C(9) C 0.1602(10) 0.7736(7) 0.4886(5) 0.090(4) Uani 1.00 1 d .
C(10) C 0.4160(8) 0.3604(6) 0.1145(4) 0.046(2) Uani 1.00 1 d .
C(11) C 0.2713(9) 0.3792(6) 0.1377(4) 0.056(2) Uani 1.00 1 d .
C(12) C 0.2043(10) 0.3416(7) 0.0988(5) 0.067(3) Uani 1.00 1 d .
C(13) C 0.2801(11) 0.2855(7) 0.0367(6) 0.078(4) Uani 1.00 1 d .
C(14) C 0.4186(10) 0.2697(7) 0.0122(4) 0.067(3) Uani 1.00 1 d .
C(15) C 0.4870(9) 0.3071(6) 0.0504(4) 0.058(3) Uani 1.00 1 d .
C(16) C 0.6780(8) 0.3787(5) 0.1089(4) 0.046(2) Uani 1.00 1 d .
C(17) C 0.7871(8) 0.2865(6) 0.1058(4) 0.053(2) Uani 1.00 1 d .
C(18) C 0.9116(9) 0.2659(8) 0.0566(5) 0.072(3) Uani 1.00 1 d .
C(19) C 0.9292(10) 0.3360(8) 0.0084(5) 0.076(3) Uani 1.00 1 d .
C(20) C 0.8246(10) 0.4281(8) 0.0107(5) 0.077(3) Uani 1.00 1 d .
C(21) C 0.6980(9) 0.4492(7) 0.0615(4) 0.060(3) Uani 1.00 1 d .
C(22) C 0.4294(8) 0.5426(6) 0.1753(4) 0.050(2) Uani 1.00 1 d .
C(23) C 0.4838(9) 0.5980(6) 0.2103(4) 0.063(3) Uani 1.00 1 d .
C(24) C 0.4324(11) 0.7057(7) 0.2177(5) 0.077(3) Uani 1.00 1 d .
C(25) C 0.3254(12) 0.7592(7) 0.1892(6) 0.088(4) Uani 1.00 1 d .
C(26) C 0.2712(11) 0.7081(8) 0.1535(5) 0.083(3) Uani 1.00 1 d .
C(27) C 0.3222(9) 0.6009(6) 0.1455(4) 0.068(3) Uani 1.00 1 d .
C(28) C 0.3902(8) 0.1155(6) 0.3646(3) 0.047(2) Uani 1.00 1 d .
C(29) C 0.4616(10) 0.0082(6) 0.3514(4) 0.063(3) Uani 1.00 1 d .
C(30) C 0.3935(12) -0.0580(8) 0.3425(5) 0.091(4) Uani 1.00 1 d .
C(31) C 0.2526(12) -0.0195(9) 0.3457(4) 0.078(4) Uani 1.00 1 d .
C(32) C 0.1822(10) 0.0830(8) 0.3579(4) 0.067(3) Uani 1.00 1 d .
C(33) C 0.2474(9) 0.1526(6) 0.3680(4) 0.056(2) Uani 1.00 1 d .
C(34) C 0.6464(8) 0.1131(6) 0.3844(4) 0.047(2) Uani 1.00 1 d .
C(35) C 0.6551(9) 0.0736(6) 0.4483(4) 0.059(2) Uani 1.00 1 d .
C(36) C 0.7748(10) -0.0017(7) 0.4563(5) 0.068(3) Uani 1.00 1 d .
C(37) C 0.8849(10) -0.0402(7) 0.4029(5) 0.074(3) Uani 1.00 1 d .
C(38) C 0.8811(9) -0.0046(6) 0.3370(5) 0.064(3) Uani 1.00 1 d .
C(39) C 0.7646(8) 0.0716(6) 0.3286(4) 0.055(2) Uani 1.00 1 d .
C(40) C 0.3994(8) 0.2715(5) 0.4568(3) 0.042(2) Uani 1.00 1 d .
C(41) C 0.4634(9) 0.3346(6) 0.4758(4) 0.054(2) Uani 1.00 1 d .
C(42) C 0.4109(11) 0.3886(7) 0.5403(5) 0.078(3) Uani 1.00 1 d .
C(43) C 0.2933(13) 0.3763(8) 0.5862(5) 0.091(4) Uani 1.00 1 d .
C(44) C 0.2331(11) 0.3129(7) 0.5678(4) 0.079(3) Uani 1.00 1 d .
C(45) C 0.2846(9) 0.2598(7) 0.5041(4) 0.063(3) Uani 1.00 1 d .
C(46) C 0.2136(19) 0.0489(10) 0.1332(9) 0.110(6) Uani 1.00 1 d .
C(47) C 0.0793(16) 0.0555(10) 0.1631(6) 0.103(5) Uani 1.00 1 d .
C(48) C 0.009(2) 0.0039(14) 0.1327(11) 0.165(9) Uani 1.00 1 d .
C(49) C 0.071(2) -0.0463(13) 0.0713(12) 0.157(9) Uani 1.00 1 d .
C(50) C 0.210(2) -0.0520(13) 0.0339(10) 0.148(8) Uani 1.00 1 d .
C(51) C 0.290(2) -0.0059(12) 0.0642(9) 0.144(7) Uani 1.00 1 d .
C(52) C 0.2875(18) 0.0934(12) 0.1638(9) 0.165(8) Uani 1.00 1 d .
C(53) C 0.7478(11) -0.2034(9) 0.1661(5) 0.084(4) Uani 1.00 1 d .
C(54) C 0.7709(10) -0.3065(9) 0.1472(5) 0.076(3) Uani 1.00 1 d .
C(55) C 0.8554(13) -0.3896(11) 0.1754(7) 0.110(5) Uani 1.00 1 d .
C(56) C 0.9173(14) -0.3686(14) 0.2241(8) 0.125(6) Uani 1.00 1 d .
C(57) C 0.8949(16) -0.2635(15) 0.2434(7) 0.132(7) Uani 1.00 1 d .
C(58) C 0.8102(13) -0.1817(10) 0.2156(6) 0.099(5) Uani 1.00 1 d .
C(59) C 0.6555(14) -0.1164(9) 0.1351(7) 0.129(5) Uani 1.00 1 d .
B(1) B 0.8145(14) 0.3347(10) 0.2918(8) 0.088(5) Uani 1.00 1 d .
H(1) H 0.2666 0.2992 0.2680 0.056 Uiso 1.00 1 c R
H(2) H 0.0856 0.4183 0.3264 0.064 Uiso 1.00 1 c R
H(3) H 0.1844 0.6099 0.2886 0.058 Uiso 1.00 1 c R
H(4) H 0.1805 0.7500 0.3542 0.069 Uiso 1.00 1 c R
H(5) H 0.1327 0.5910 0.5275 0.070 Uiso 1.00 1 c R
H(6) H 0.1326 0.4525 0.4616 0.064 Uiso 1.00 1 c R
H(7) H 0.2558 0.7613 0.4899 0.107 Uiso 1.00 1 c R
H(8) H 0.1016 0.7786 0.5354 0.107 Uiso 1.00 1 c R
H(9) H 0.1255 0.8381 0.4670 0.107 Uiso 1.00 1 c R
H(10) H 0.2175 0.4189 0.1812 0.071 Uiso 1.00 1 c R
H(11) H 0.1045 0.3547 0.1155 0.084 Uiso 1.00 1 c R
H(12) H 0.2340 0.2573 0.0104 0.104 Uiso 1.00 1 c R
H(13) H 0.4704 0.2322 -0.0322 0.080 Uiso 1.00 1 c R
H(14) H 0.5860 0.2957 0.0319 0.071 Uiso 1.00 1 c R
H(15) H 0.7754 0.2353 0.1390 0.063 Uiso 1.00 1 c R
H(16) H 0.9881 0.2011 0.0559 0.083 Uiso 1.00 1 c R
H(17) H 1.0167 0.3196 -0.0274 0.090 Uiso 1.00 1 c R
H(18) H 0.8375 0.4789 -0.0227 0.091 Uiso 1.00 1 c R
H(19) H 0.6230 0.5152 0.0633 0.071 Uiso 1.00 1 c R
H(20) H 0.5601 0.5599 0.2300 0.075 Uiso 1.00 1 c R
H(21) H 0.4713 0.7426 0.2426 0.091 Uiso 1.00 1 c R
H(22) H 0.2879 0.8346 0.1944 0.095 Uiso 1.00 1 c R
H(23) H 0.1958 0.7476 0.1336 0.094 Uiso 1.00 1 c R
H(24) H 0.2840 0.5656 0.1191 0.079 Uiso 1.00 1 c R
H(25) H 0.5610 -0.0201 0.3484 0.079 Uiso 1.00 1 c R
H(26) H 0.4450 -0.1322 0.3339 0.112 Uiso 1.00 1 c R
H(27) H 0.2049 -0.0661 0.3393 0.106 Uiso 1.00 1 c R
H(28) H 0.0833 0.1098 0.3597 0.089 Uiso 1.00 1 c R
H(29) H 0.1935 0.2263 0.3773 0.072 Uiso 1.00 1 c R
H(30) H 0.5747 0.0998 0.4882 0.070 Uiso 1.00 1 c R
H(31) H 0.7784 -0.0269 0.5017 0.077 Uiso 1.00 1 c R
H(32) H 0.9689 -0.0933 0.4093 0.084 Uiso 1.00 1 c R
H(33) H 0.9613 -0.0343 0.2976 0.073 Uiso 1.00 1 c R
H(34) H 0.7634 0.0976 0.2832 0.067 Uiso 1.00 1 c R
H(35) H 0.5461 0.3413 0.4437 0.066 Uiso 1.00 1 c R
H(36) H 0.4551 0.4339 0.5532 0.097 Uiso 1.00 1 c R
H(37) H 0.2550 0.4133 0.6313 0.104 Uiso 1.00 1 c R
H(38) H 0.1518 0.3048 0.6002 0.089 Uiso 1.00 1 c R
H(39) H 0.2404 0.2139 0.4922 0.075 Uiso 1.00 1 c R

loop_
_atom_site_aniso_label
_atom_site_aniso_U_11
_atom_site_aniso_U_22
_atom_site_aniso_U_33
_atom_site_aniso_U_12
_atom_site_aniso_U_13
_atom_site_aniso_U_23
Ru(1) 0.0468(4) 0.0352(3) 0.0379(3) -0.0145(2) -0.0144(2) 0.0018(2)
Cl(1) 0.0641(13) 0.0435(12) 0.0439(12) -0.0177(10) -0.0161(10) 0.0000(9)
P(1) 0.0473(12) 0.0408(12) 0.0400(13) -0.0148(10) -0.0154(10) 0.0065(9)
P(2) 0.0474(12) 0.0370(11) 0.0366(12) -0.0169(9) -0.0133(9) 0.0051(9)
F(1) 0.053(3) 0.064(3) 0.061(3) -0.022(2) -0.018(2) 0.002(2)
O(1) 0.076(4) 0.046(3) 0.070(4) -0.019(3) -0.029(3) -0.009(3)
N(1) 0.043(3) 0.048(4) 0.039(3) -0.017(3) -0.017(3) 0.001(3)
C(1) 0.049(4) 0.050(5) 0.042(4) -0.025(4) -0.019(3) 0.011(3)
C(2) 0.045(5) 0.057(5) 0.058(5) -0.015(4) -0.011(4) 0.007(4)
C(3) 0.036(4) 0.038(4) 0.044(5) -0.001(3) -0.006(3) -0.004(3)
C(4) 0.069(5) 0.036(4) 0.041(5) -0.009(4) -0.012(4) 0.006(3)
C(5) 0.062(5) 0.056(6) 0.056(6) -0.003(4) -0.015(4) 0.009(4)
C(6) 0.063(5) 0.045(5) 0.064(6) 0.000(4) -0.025(5) -0.008(4)
C(7) 0.078(6) 0.055(6) 0.042(5) 0.003(5) -0.004(4) 0.006(4)
C(8) 0.053(5) 0.053(5) 0.054(6) -0.007(4) -0.001(4) -0.003(4)
C(9) 0.107(8) 0.074(7) 0.088(8) -0.008(6) -0.052(6) -0.010(6)
C(10) 0.055(5) 0.048(5) 0.040(4) -0.021(4) -0.019(4) 0.008(3)
C(11) 0.070(6) 0.068(6) 0.039(5) -0.026(5) -0.030(4) 0.016(4)
C(12) 0.063(6) 0.078(7) 0.068(7) -0.027(5) -0.030(5) 0.010(5)
C(13) 0.081(7) 0.074(7) 0.104(9) -0.036(6) -0.054(6) 0.008(6)
C(14) 0.070(6) 0.073(6) 0.058(6) -0.022(5) -0.019(5) -0.014(4)
C(15) 0.063(6) 0.055(5) 0.060(6) -0.017(4) -0.026(5) 0.001(4)
C(16) 0.052(5) 0.037(4) 0.048(5) -0.017(3) -0.013(4) 0.004(3)
C(17) 0.047(5) 0.055(5) 0.056(5) -0.018(4) -0.013(4) 0.019(4)
C(18) 0.052(6) 0.082(7) 0.073(7) -0.013(5) -0.019(5) 0.020(5)
C(19) 0.055(6) 0.102(8) 0.068(7) -0.028(6) -0.013(5) 0.030(6)
C(20) 0.073(7) 0.092(8) 0.063(7) -0.027(6) -0.021(5) 0.044(5)
C(21) 0.063(6) 0.068(6) 0.047(5) -0.021(5) -0.013(4) 0.019(4)
C(22) 0.066(5) 0.045(5) 0.043(5) -0.025(4) -0.014(4) 0.009(3)
C(23) 0.080(6) 0.048(5) 0.061(6) -0.021(5) -0.019(5) 0.005(4)
C(24) 0.111(8) 0.036(5) 0.080(7) -0.034(5) -0.007(6) -0.001(5)
C(25) 0.109(9) 0.034(5) 0.095(9) -0.010(6) -0.005(7) 0.016(5)
C(26) 0.082(7) 0.054(6) 0.098(9) -0.010(5) -0.022(6) 0.030(6)
C(27) 0.086(7) 0.041(5) 0.072(7) -0.016(4) -0.021(5) 0.020(4)
C(28) 0.056(5) 0.045(4) 0.038(4) -0.017(4) -0.012(4) 0.000(3)
C(29) 0.076(6) 0.057(5) 0.065(6) -0.034(5) -0.019(5) -0.007(4)
C(30) 0.092(8) 0.072(7) 0.117(10) -0.039(6) -0.023(7) -0.025(6)
C(31) 0.109(9) 0.096(8) 0.061(6) -0.073(7) -0.024(6) -0.001(6)
C(32) 0.081(7) 0.083(7) 0.059(6) -0.052(6) -0.025(5) 0.010(5)
C(33) 0.066(6) 0.058(5) 0.057(5) -0.032(5) -0.026(4) 0.020(4)
C(34) 0.056(5) 0.048(5) 0.042(5) -0.024(4) -0.014(4) 0.006(3)
C(35) 0.077(6) 0.051(5) 0.046(5) -0.016(4) -0.023(5) 0.010(4)
C(36) 0.079(7) 0.064(6) 0.050(6) -0.009(5) -0.024(5) 0.024(4)
C(37) 0.061(6) 0.058(6) 0.090(8) -0.000(5) -0.031(6) 0.009(5)
C(38) 0.059(6) 0.059(6) 0.065(6) -0.011(4) -0.015(5) 0.011(5)
C(39) 0.056(5) 0.058(5) 0.054(5) -0.020(4) -0.022(4) 0.018(4)
C(40) 0.054(5) 0.036(4) 0.034(4) -0.012(3) -0.012(3) 0.002(3)
C(41) 0.072(6) 0.061(5) 0.033(4) -0.024(4) -0.020(4) -0.000(4)
C(42) 0.108(8) 0.082(7) 0.051(6) -0.040(6) -0.023(6) -0.001(5)
C(43) 0.137(10) 0.081(8) 0.041(6) -0.022(7) -0.017(6) -0.027(5)
C(44) 0.101(8) 0.082(7) 0.040(6) -0.032(6) 0.003(5) -0.009(5)
C(45) 0.069(6) 0.084(7) 0.034(5) -0.027(5) -0.009(4) -0.006(4)
C(46) 0.138(13) 0.082(9) 0.122(13) -0.034(9) -0.063(11) 0.062(9)
C(47) 0.114(11) 0.127(11) 0.092(10) -0.061(9) -0.046(9) 0.055(8)
C(48) 0.25(2) 0.113(15) 0.142(17) -0.043(15) -0.103(18) 0.046(12)
C(49) 0.25(2) 0.085(12) 0.15(2) -0.045(15) -0.11(2) 0.065(12)
C(50) 0.173(19) 0.101(13) 0.128(17) -0.001(12) -0.034(14) 0.028(11)
C(51) 0.201(18) 0.086(11) 0.099(13) 0.012(11) -0.050(12) 0.019(9)
C(52) 0.209(18) 0.163(15) 0.203(18) -0.116(14) -0.126(15) 0.077(12)
C(53) 0.086(8) 0.098(9) 0.072(8) -0.036(7) -0.021(6) 0.005(6)
C(54) 0.079(7) 0.079(7) 0.067(7) -0.031(6) -0.006(5) -0.002(6)
C(55) 0.076(8) 0.140(12) 0.098(10) -0.034(8) -0.006(7) 0.047(9)
C(56) 0.085(9) 0.163(15) 0.119(13) -0.036(10) -0.033(8) 0.068(12)
C(57) 0.120(12) 0.171(17) 0.121(13) -0.061(13) -0.048(10) 0.032(12)
C(58) 0.109(10) 0.113(10) 0.095(10) -0.053(8) -0.040(8) 0.011(8)
C(59) 0.158(12) 0.079(9) 0.142(12) -0.003(8) -0.076(10) -0.005(8)
B(1) 0.075(9) 0.075(9) 0.118(13) -0.026(7) -0.041(9) 0.067(9)

loop_
_atom_type_symbol
_atom_type_description
_atom_type_scat_dispersion_real
_atom_type_scat_dispersion_imag
_atom_type_scat_source
C C 0.003 0.002
;
International Tables for Crystallography
(1992, Vol. C, Tables 4.2.6.8 and 6.1.1.4)
;
H H 0.000 0.000
;
International Tables for Crystallography
(1992, Vol. C, Table 6.1.1.4)
;
B B 0.001 0.001
;
International Tables for Crystallography
(1992, Vol. C, Tables 4.2.6.8 and 6.1.1.4)
;
Cl Cl 0.148 0.159
;
International Tables for Crystallography
(1992, Vol. C, Tables 4.2.6.8 and 6.1.1.4)
;
F F 0.017 0.010
;
International Tables for Crystallography
(1992, Vol. C, Tables 4.2.6.8 and 6.1.1.4)
;
N N 0.006 0.003
;
International Tables for Crystallography
(1992, Vol. C, Tables 4.2.6.8 and 6.1.1.4)
;
O O 0.011 0.006
;
International Tables for Crystallography
(1992, Vol. C, Tables 4.2.6.8 and 6.1.1.4)
;
P P 0.102 0.094
;
International Tables for Crystallography
(1992, Vol. C, Tables 4.2.6.8 and 6.1.1.4)
;
Ru Ru -1.259 0.836
;
International Tables for Crystallography
(1992, Vol. C, Tables 4.2.6.8 and 6.1.1.4)
;

loop_
_geom_angle_atom_site_label_1
_geom_angle_atom_site_label_2
_geom_angle_atom_site_label_3
_geom_angle
_geom_angle_publ_flag
Cl(1) Ru(1) P(1) 84.27(7) yes
Cl(1) Ru(1) P(2) 84.41(7) yes
Cl(1) Ru(1) N(1) 172.4(2) yes
Cl(1) Ru(1) C(1) 94.1(2) yes
P(1) Ru(1) P(2) 167.86(8) yes
P(1) Ru(1) N(1) 96.1(2) yes
P(1) Ru(1) C(1) 89.7(2) yes
P(2) Ru(1) N(1) 95.7(2) yes
P(2) Ru(1) C(1) 86.7(2) yes
N(1) Ru(1) C(1) 93.5(3) yes
Ru(1) P(1) C(10) 112.2(2) yes
Ru(1) P(1) C(16) 116.4(2) yes
Ru(1) P(1) C(22) 115.0(2) yes
C(10) P(1) C(16) 103.2(3) yes
C(10) P(1) C(22) 105.9(4) yes
C(16) P(1) C(22) 102.9(3) yes
Ru(1) P(2) C(28) 113.2(2) yes
Ru(1) P(2) C(34) 116.8(2) yes
Ru(1) P(2) C(40) 113.8(2) yes
C(28) P(2) C(34) 102.3(4) yes
C(28) P(2) C(40) 107.5(3) yes
C(34) P(2) C(40) 102.1(3) yes
F(202) F(201) B(1) 63(2) yes
F(201) F(202) F(301) 132(3) yes
F(201) F(202) B(1) 78(2) yes
F(301) F(202) B(1) 57.0(14) yes
F(202) F(301) F(302) 119.9(16) yes
F(202) F(301) B(1) 50.2(14) yes
F(302) F(301) B(1) 73.1(12) yes
F(301) F(302) F(401) 113.2(14) yes
F(301) F(302) B(1) 66.5(12) yes
F(401) F(302) B(1) 48.6(8) yes
F(302) F(401) F(402) 142(2) yes
F(302) F(401) B(1) 55.3(9) yes
F(402) F(401) B(1) 90(2) yes
F(401) F(402) B(1) 65(2) yes
Ru(1) N(1) O(1) 174.3(5) yes
Ru(1) C(1) C(2) 134.2(7) yes
C(1) C(2) C(3) 128.5(9) yes
C(2) C(3) C(4) 121.2(7) yes
C(2) C(3) C(8) 119.4(7) yes
C(4) C(3) C(8) 119.5(8) yes
C(3) C(4) C(5) 120.0(8) yes
C(4) C(5) C(6) 121.2(8) yes
C(5) C(6) C(7) 118.1(9) yes
C(5) C(6) C(9) 120.5(8) yes
C(7) C(6) C(9) 121.4(9) yes
C(6) C(7) C(8) 120.5(8) yes
C(3) C(8) C(7) 120.6(8) yes
P(1) C(10) C(11) 121.0(6) yes
P(1) C(10) C(15) 121.7(7) yes
C(11) C(10) C(15) 117.3(9) yes
C(10) C(11) C(12) 120.7(7) yes
C(11) C(12) C(13) 119.9(9) yes
C(12) C(13) C(14) 120.3(12) yes
C(13) C(14) C(15) 120.5(8) yes
C(10) C(15) C(14) 121.2(8) yes
P(1) C(16) C(17) 122.1(6) yes
P(1) C(16) C(21) 119.5(5) yes
C(17) C(16) C(21) 118.0(7) yes
C(16) C(17) C(18) 121.0(8) yes
C(17) C(18) C(19) 120.4(8) yes
C(18) C(19) C(20) 120.0(8) yes
C(19) C(20) C(21) 119.3(9) yes
C(16) C(21) C(20) 121.2(7) yes
P(1) C(22) C(23) 119.0(6) yes
P(1) C(22) C(27) 123.8(7) yes
C(23) C(22) C(27) 117.1(7) yes
C(22) C(23) C(24) 122.0(9) yes
C(23) C(24) C(25) 118.8(11) yes
C(24) C(25) C(26) 121.0(9) yes
C(25) C(26) C(27) 120.7(10) yes
C(22) C(27) C(26) 120.3(10) yes
P(2) C(28) C(29) 121.0(7) yes
P(2) C(28) C(33) 121.8(6) yes
C(29) C(28) C(33) 117.2(9) yes
C(28) C(29) C(30) 121.4(9) yes
C(29) C(30) C(31) 120.4(9) yes
C(30) C(31) C(32) 119.4(13) yes
C(31) C(32) C(33) 121.9(10) yes
C(28) C(33) C(32) 119.8(7) yes
P(2) C(34) C(35) 120.9(5) yes
P(2) C(34) C(39) 121.8(6) yes
C(35) C(34) C(39) 116.9(7) yes
C(34) C(35) C(36) 121.4(7) yes
C(35) C(36) C(37) 120.7(9) yes
C(36) C(37) C(38) 120.3(8) yes
C(37) C(38) C(39) 119.7(7) yes
C(34) C(39) C(38) 121.0(8) yes
P(2) C(40) C(41) 116.3(5) yes
P(2) C(40) C(45) 124.7(7) yes
C(41) C(40) C(45) 118.8(7) yes
C(40) C(41) C(42) 120.9(8) yes
C(41) C(42) C(43) 118.6(11) yes
C(42) C(43) C(44) 120.2(9) yes
C(43) C(44) C(45) 121.3(9) yes
C(40) C(45) C(44) 120.2(10) yes
C(47) C(46) C(51) 120.6(18) yes
C(47) C(46) C(52) 123.3(14) yes
C(51) C(46) C(52) 116.0(16) yes
C(46) C(47) C(48) 122.1(14) yes
C(47) C(48) C(49) 120(2) yes
C(48) C(49) C(50) 121(2) yes
C(49) C(50) C(51) 120.7(18) yes
C(46) C(51) C(50) 114.8(17) yes
C(54) C(53) C(58) 119.8(10) yes
C(54) C(53) C(59) 120.0(12) yes
C(58) C(53) C(59) 120.1(12) yes
C(53) C(54) C(55) 121.7(12) yes
C(54) C(55) C(56) 118.7(14) yes
C(55) C(56) C(57) 119.9(14) yes
C(56) C(57) C(58) 120.9(17) yes
C(53) C(58) C(57) 118.9(14) yes
F(1) B(1) F(201) 106.4(11) yes
F(1) B(1) F(202) 108(2) yes
F(1) B(1) F(301) 105.3(10) yes
F(1) B(1) F(302) 105.9(13) yes
F(1) B(1) F(401) 104.9(14) yes
F(1) B(1) F(402) 105.6(14) yes
F(201) B(1) F(202) 39.8(13) yes
F(201) B(1) F(301) 111.3(13) yes
F(201) B(1) F(302) 142.4(17) yes
F(201) B(1) F(401) 113.2(11) yes
F(201) B(1) F(402) 89.6(11) yes
F(202) B(1) F(301) 72.8(15) yes
F(202) B(1) F(302) 110.6(19) yes
F(202) B(1) F(401) 143(2) yes
F(202) B(1) F(402) 125(2) yes
F(301) B(1) F(302) 40.4(9) yes
F(301) B(1) F(401) 114.8(13) yes
F(301) B(1) F(402) 135.4(16) yes
F(302) B(1) F(401) 76.1(12) yes
F(302) B(1) F(402) 99.9(14) yes
F(401) B(1) F(402) 25.0(9) yes
Ru(1) C(1) H(1) 112.9 no
C(2) C(1) H(1) 112.9 no
C(1) C(2) H(2) 115.7 no
C(3) C(2) H(2) 115.7 no
C(3) C(4) H(3) 120.0 no
C(5) C(4) H(3) 120.0 no
C(4) C(5) H(4) 119.4 no
C(6) C(5) H(4) 119.4 no
C(6) C(7) H(5) 119.7 no
C(8) C(7) H(5) 119.7 no
C(3) C(8) H(6) 119.7 no
C(7) C(8) H(6) 119.7 no
C(6) C(9) H(7) 109.5 no
C(6) C(9) H(8) 109.5 no
C(6) C(9) H(9) 109.5 no
H(7) C(9) H(8) 109.5 no
H(7) C(9) H(9) 109.5 no
H(8) C(9) H(9) 109.5 no
C(10) C(11) H(10) 119.6 no
C(12) C(11) H(10) 119.6 no
C(11) C(12) H(11) 120.0 no
C(13) C(12) H(11) 120.1 no
C(12) C(13) H(12) 119.9 no
C(14) C(13) H(12) 119.9 no
C(13) C(14) H(13) 119.8 no
C(15) C(14) H(13) 119.8 no
C(10) C(15) H(14) 119.4 no
C(14) C(15) H(14) 119.4 no
C(16) C(17) H(15) 119.5 no
C(18) C(17) H(15) 119.5 no
C(17) C(18) H(16) 119.8 no
C(19) C(18) H(16) 119.8 no
C(18) C(19) H(17) 120.0 no
C(20) C(19) H(17) 120.0 no
C(19) C(20) H(18) 120.4 no
C(21) C(20) H(18) 120.4 no
C(16) C(21) H(19) 119.4 no
C(20) C(21) H(19) 119.4 no
C(22) C(23) H(20) 119.0 no
C(24) C(23) H(20) 119.0 no
C(23) C(24) H(21) 120.6 no
C(25) C(24) H(21) 120.6 no
C(24) C(25) H(22) 119.5 no
C(26) C(25) H(22) 119.5 no
C(25) C(26) H(23) 119.6 no
C(27) C(26) H(23) 119.6 no
C(22) C(27) H(24) 119.8 no
C(26) C(27) H(24) 119.8 no
C(28) C(29) H(25) 119.3 no
C(30) C(29) H(25) 119.3 no
C(29) C(30) H(26) 119.8 no
C(31) C(30) H(26) 119.8 no
C(30) C(31) H(27) 120.3 no
C(32) C(31) H(27) 120.3 no
C(31) C(32) H(28) 119.1 no
C(33) C(32) H(28) 119.1 no
C(28) C(33) H(29) 120.1 no
C(32) C(33) H(29) 120.1 no
C(34) C(35) H(30) 119.3 no
C(36) C(35) H(30) 119.3 no
C(35) C(36) H(31) 119.6 no
C(37) C(36) H(31) 119.6 no
C(36) C(37) H(32) 119.9 no
C(38) C(37) H(32) 119.9 no
C(37) C(38) H(33) 120.1 no
C(39) C(38) H(33) 120.1 no
C(34) C(39) H(34) 119.5 no
C(38) C(39) H(34) 119.5 no
C(40) C(41) H(35) 119.6 no
C(42) C(41) H(35) 119.6 no
C(41) C(42) H(36) 120.7 no
C(43) C(42) H(36) 120.7 no
C(42) C(43) H(37) 119.9 no
C(44) C(43) H(37) 119.9 no
C(43) C(44) H(38) 119.4 no
C(45) C(44) H(38) 119.4 no
C(40) C(45) H(39) 119.9 no
C(44) C(45) H(39) 119.9 no

loop_
_geom_bond_atom_site_label_1
_geom_bond_atom_site_label_2
_geom_bond_distance
_geom_bond_publ_flag
Ru(1) Cl(1) 2.335(2) yes
Ru(1) P(1) 2.463(2) yes
Ru(1) P(2) 2.455(2) yes
Ru(1) N(1) 1.741(7) yes
Ru(1) C(1) 2.029(8) yes
P(1) C(10) 1.802(10) yes
P(1) C(16) 1.813(7) yes
P(1) C(22) 1.806(8) yes
P(2) C(28) 1.808(10) yes
P(2) C(34) 1.814(8) yes
P(2) C(40) 1.809(7) yes
F(1) B(1) 1.477(19) yes
F(201) F(202) 0.89(2) yes
F(201) B(1) 1.362(17) yes
F(202) F(301) 1.54(3) yes
F(202) B(1) 1.24(3) yes
F(301) F(302) 0.96(2) yes
F(301) B(1) 1.353(15) yes
F(302) F(401) 1.666(19) yes
F(302) B(1) 1.41(2) yes
F(401) F(402) 0.60(2) yes
F(401) B(1) 1.29(2) yes
F(402) B(1) 1.42(2) yes
O(1) N(1) 1.149(9) yes
C(1) C(2) 1.319(9) yes
C(2) C(3) 1.506(12) yes
C(3) C(4) 1.367(11) yes
C(3) C(8) 1.373(12) yes
C(4) C(5) 1.387(13) yes
C(5) C(6) 1.387(13) yes
C(6) C(7) 1.378(13) yes
C(6) C(9) 1.517(15) yes
C(7) C(8) 1.389(14) yes
C(10) C(11) 1.406(12) yes
C(10) C(15) 1.390(10) yes
C(11) C(12) 1.393(16) yes
C(12) C(13) 1.380(13) yes
C(13) C(14) 1.355(15) yes
C(14) C(15) 1.392(16) yes
C(16) C(17) 1.375(10) yes
C(16) C(21) 1.365(12) yes
C(17) C(18) 1.364(11) yes
C(18) C(19) 1.366(15) yes
C(19) C(20) 1.353(13) yes
C(20) C(21) 1.396(12) yes
C(22) C(23) 1.394(15) yes
C(22) C(27) 1.406(13) yes
C(23) C(24) 1.385(12) yes
C(24) C(25) 1.370(17) yes
C(25) C(26) 1.360(19) yes
C(26) C(27) 1.380(13) yes
C(28) C(29) 1.399(11) yes
C(28) C(33) 1.398(12) yes
C(29) C(30) 1.379(18) yes
C(30) C(31) 1.379(17) yes
C(31) C(32) 1.339(14) yes
C(32) C(33) 1.400(17) yes
C(34) C(35) 1.391(12) yes
C(34) C(39) 1.399(10) yes
C(35) C(36) 1.372(12) yes
C(36) C(37) 1.319(12) yes
C(37) C(38) 1.402(15) yes
C(38) C(39) 1.357(11) yes
C(40) C(41) 1.381(14) yes
C(40) C(45) 1.385(12) yes
C(41) C(42) 1.392(12) yes
C(42) C(43) 1.398(16) yes
C(43) C(44) 1.348(19) yes
C(44) C(45) 1.373(12) yes
C(46) C(47) 1.36(2) yes
C(46) C(51) 1.48(2) yes
C(46) C(52) 1.40(3) yes
C(47) C(48) 1.43(3) yes
C(48) C(49) 1.32(3) yes
C(49) C(50) 1.44(3) yes
C(50) C(51) 1.46(3) yes
C(53) C(54) 1.396(18) yes
C(53) C(58) 1.42(2) yes
C(53) C(59) 1.493(17) yes
C(54) C(55) 1.392(17) yes
C(55) C(56) 1.39(2) yes
C(56) C(57) 1.43(2) yes
C(57) C(58) 1.38(2) yes
C(1) H(1) 0.970 no
C(2) H(2) 0.970 no
C(4) H(3) 0.970 no
C(5) H(4) 0.970 no
C(7) H(5) 0.970 no
C(8) H(6) 0.970 no
C(9) H(7) 0.970 no
C(9) H(8) 0.970 no
C(9) H(9) 0.970 no
C(11) H(10) 0.970 no
C(12) H(11) 0.970 no
C(13) H(12) 0.970 no
C(14) H(13) 0.970 no
C(15) H(14) 0.970 no
C(17) H(15) 0.970 no
C(18) H(16) 0.970 no
C(19) H(17) 0.970 no
C(20) H(18) 0.970 no
C(21) H(19) 0.970 no
C(23) H(20) 0.970 no
C(24) H(21) 0.970 no
C(25) H(22) 0.970 no
C(26) H(23) 0.970 no
C(27) H(24) 0.970 no
C(29) H(25) 0.970 no
C(30) H(26) 0.970 no
C(31) H(27) 0.970 no
C(32) H(28) 0.970 no
C(33) H(29) 0.970 no
C(35) H(30) 0.970 no
C(36) H(31) 0.970 no
C(37) H(32) 0.970 no
C(38) H(33) 0.970 no
C(39) H(34) 0.970 no
C(41) H(35) 0.970 no
C(42) H(36) 0.970 no
C(43) H(37) 0.970 no
C(44) H(38) 0.970 no
C(45) H(39) 0.970 no

loop_
_geom_contact_atom_site_label_1
_geom_contact_atom_site_label_2
_geom_contact_distance
_geom_contact_site_symmetry_2
Ru(1) F(1) 2.385(4) .
Ru(1) B(1) 3.536(17) .
Cl(1) F(1) 3.262(6) .
P(1) F(1) 3.488(5) .
P(2) F(1) 3.478(5) .
F(1) Ru(1) 2.385(4) .
F(1) Cl(1) 3.262(6) .
F(1) P(1) 3.488(5) .
F(1) P(2) 3.478(5) .
F(1) O(1) 3.505(6) .
F(1) N(1) 2.827(6) .
F(1) C(16) 3.475(9) .
F(1) C(17) 3.076(9) .
F(1) C(34) 3.472(9) .
F(1) C(39) 3.059(10) .
F(201) O(1) 2.994(10) .
F(201) N(1) 3.036(12) .
F(201) C(9) 3.581(14) 2_666
F(201) C(41) 3.382(12) .
F(202) C(9) 3.43(3) 2_666
F(202) C(39) 3.45(4) .
F(301) C(32) 3.557(14) 1_655
F(301) C(47) 3.431(17) 1_655
F(302) C(12) 3.516(19) 1_655
F(401) O(1) 3.302(13) .
F(401) N(1) 3.287(16) .
F(401) C(55) 3.23(2) 1_565
F(401) C(56) 3.54(2) 1_565
F(402) O(1) 2.75(2) .
F(402) N(1) 2.87(2) .
F(402) C(23) 3.51(2) .
F(402) C(43) 3.50(2) 2_666
F(402) C(55) 3.41(2) 1_565
O(1) F(1) 3.505(6) .
O(1) F(201) 2.994(10) .
O(1) F(401) 3.302(13) .
O(1) F(402) 2.75(2) .
O(1) C(42) 3.343(15) 2_666
O(1) B(1) 3.468(13) .
N(1) F(1) 2.827(6) .
N(1) F(201) 3.036(12) .
N(1) F(401) 3.287(16) .
N(1) F(402) 2.87(2) .
N(1) B(1) 3.264(15) .
C(8) C(8) 3.505(11) 2_566
C(9) F(201) 3.581(14) 2_666
C(9) F(202) 3.43(3) 2_666
C(12) F(302) 3.516(19) 1_455
C(12) C(52) 3.510(19) .
C(16) F(1) 3.475(9) .
C(17) F(1) 3.076(9) .
C(23) F(402) 3.51(2) .
C(24) C(54) 3.426(16) 1_565
C(32) F(301) 3.557(14) 1_455
C(34) F(1) 3.472(9) .
C(39) F(1) 3.059(10) .
C(39) F(202) 3.45(4) .
C(41) F(201) 3.382(12) .
C(42) O(1) 3.343(15) 2_666
C(43) F(402) 3.50(2) 2_666
C(47) F(301) 3.431(17) 1_455
C(49) C(49) 3.57(3) 2_555
C(52) C(12) 3.510(19) .
C(54) C(24) 3.426(16) 1_545
C(55) F(401) 3.23(2) 1_545
C(55) F(402) 3.41(2) 1_545
C(56) F(401) 3.54(2) 1_545
B(1) Ru(1) 3.536(17) .
B(1) O(1) 3.468(13) .
B(1) N(1) 3.264(15) .
F(1) H(15) 2.490 .
F(1) H(34) 2.453 .
F(201) H(5) 3.045 2_666
F(201) H(7) 3.307 2_666
F(201) H(8) 3.050 2_666
F(201) H(35) 2.413 .
F(201) H(36) 3.234 2_666
F(201) H(37) 3.228 2_666
F(202) H(2) 3.532 1_655
F(202) H(5) 3.166 2_666
F(202) H(7) 3.325 2_666
F(202) H(8) 2.711 2_666
F(202) H(28) 3.033 1_655
F(202) H(34) 3.418 .
F(202) H(35) 3.017 .
F(301) H(1) 3.464 1_655
F(301) H(2) 3.177 1_655
F(301) H(11) 3.597 1_655
F(301) H(28) 2.893 1_655
F(301) H(29) 3.545 1_655
F(301) H(34) 3.529 .
F(302) H(1) 3.504 1_655
F(302) H(2) 3.154 1_655
F(302) H(10) 3.550 1_655
F(302) H(11) 2.802 1_655
F(302) H(15) 3.480 .
F(401) H(20) 2.769 .
F(401) H(37) 3.011 2_666
F(402) H(20) 2.545 .
F(402) H(36) 3.500 2_666
F(402) H(37) 2.638 2_666
O(1) H(36) 2.469 2_666
O(1) H(37) 3.590 2_666
N(1) H(36) 3.510 2_666
C(3) H(38) 3.293 2_566
C(4) H(38) 3.139 2_566
C(5) H(27) 3.544 1_565
C(5) H(32) 2.993 1_465
C(5) H(38) 3.288 2_566
C(6) H(32) 3.207 1_465
C(6) H(38) 3.575 2_566
C(7) H(6) 3.131 2_566
C(8) H(5) 3.589 2_566
C(8) H(6) 2.972 2_566
C(8) H(38) 3.524 2_566
C(9) H(28) 3.438 2_566
C(9) H(32) 2.982 1_465
C(9) H(35) 3.552 2_666
C(11) H(18) 3.162 2_665
C(12) H(18) 2.823 2_665
C(13) H(16) 3.574 1_455
C(13) H(17) 3.244 1_455
C(13) H(18) 3.070 2_665
C(14) H(18) 3.543 2_665
C(14) H(19) 3.219 2_665
C(15) H(19) 3.402 2_665
C(18) H(11) 3.173 1_655
C(18) H(12) 3.242 1_655
C(19) H(11) 3.247 1_655
C(19) H(12) 3.028 1_655
C(20) H(24) 3.096 2_665
C(21) H(24) 3.591 2_665
C(24) H(26) 3.333 1_565
C(25) H(13) 3.345 2_665
C(25) H(27) 3.578 1_565
C(26) H(13) 3.460 2_665
C(28) H(31) 3.262 2_656
C(29) H(30) 3.489 2_656
C(29) H(31) 3.298 2_656
C(30) H(21) 3.182 1_545
C(30) H(30) 3.513 2_656
C(30) H(31) 3.201 2_656
C(31) H(4) 3.488 1_545
C(31) H(9) 3.368 1_545
C(31) H(22) 3.558 1_545
C(31) H(31) 3.059 2_656
C(31) H(32) 3.408 1_455
C(31) H(33) 3.521 1_455
C(32) H(8) 3.185 2_566
C(32) H(31) 2.996 2_656
C(33) H(8) 3.490 2_566
C(33) H(31) 3.093 2_656
C(35) H(7) 3.132 2_666
C(36) H(7) 3.385 2_666
C(36) H(9) 3.347 2_666
C(36) H(39) 3.101 2_656
C(37) H(4) 3.370 1_645
C(37) H(9) 3.087 1_645
C(37) H(27) 3.176 1_655
C(37) H(28) 3.357 1_655
C(37) H(39) 3.502 2_656
C(38) H(27) 3.234 1_655
C(38) H(28) 3.174 1_655
C(41) H(7) 3.049 2_666
C(41) H(36) 3.560 2_666
C(42) H(7) 3.306 2_666
C(42) H(36) 3.486 2_666
C(45) H(31) 3.492 2_656
C(46) H(16) 3.275 1_455
C(46) H(22) 3.075 1_545
C(47) H(15) 3.446 1_455
C(47) H(16) 3.006 1_455
C(47) H(22) 3.228 1_545
C(47) H(33) 3.075 1_455
C(47) H(34) 3.437 1_455
C(48) H(15) 3.261 1_455
C(48) H(16) 3.041 1_455
C(48) H(22) 3.547 1_545
C(48) H(23) 3.389 1_545
C(48) H(33) 3.271 1_455
C(48) H(34) 3.371 1_455
C(49) H(16) 3.226 1_455
C(49) H(23) 3.060 1_545
C(50) H(13) 3.412 2_655
C(50) H(14) 3.373 2_655
C(50) H(16) 3.419 1_455
C(50) H(23) 3.374 1_545
C(51) H(13) 3.210 2_655
C(51) H(16) 3.498 1_455
C(51) H(22) 3.357 1_545
C(52) H(1) 3.478 .
C(52) H(22) 3.583 1_545
C(53) H(12) 3.586 2_655
C(53) H(17) 3.225 2_755
C(53) H(21) 3.239 1_545
C(54) H(12) 3.226 2_655
C(54) H(17) 2.787 2_755
C(54) H(20) 3.428 1_545
C(54) H(21) 3.091 1_545
C(55) H(11) 3.593 1_645
C(55) H(17) 3.192 2_755
C(55) H(20) 3.322 1_545
C(56) H(3) 3.317 1_645
C(56) H(10) 3.410 1_645
C(56) H(37) 3.162 2_656
C(56) H(38) 3.487 2_656
C(57) H(3) 3.295 1_645
C(57) H(23) 3.407 1_645
C(57) H(37) 3.590 2_656
C(57) H(38) 3.116 2_656
C(58) H(25) 3.411 .
C(59) H(12) 3.264 2_655
C(59) H(13) 3.413 2_655
C(59) H(21) 3.509 1_545
B(1) H(15) 3.572 .
B(1) H(34) 3.492 .
B(1) H(35) 3.558 .
B(1) H(37) 3.587 2_666
H(1) F(301) 3.464 1_455
H(1) F(302) 3.504 1_455
H(1) C(52) 3.478 .
H(2) F(202) 3.532 1_455
H(2) F(301) 3.177 1_455
H(2) F(302) 3.154 1_455
H(2) H(5) 3.252 2_566
H(2) H(37) 3.429 2_566
H(3) C(56) 3.317 1_465
H(3) C(57) 3.295 1_465
H(3) H(38) 3.478 2_566
H(4) C(31) 3.488 1_565
H(4) C(37) 3.370 1_465
H(4) H(27) 2.623 1_565
H(4) H(32) 2.525 1_465
H(4) H(33) 3.440 1_465
H(5) F(201) 3.045 2_666
H(5) F(202) 3.166 2_666
H(5) C(8) 3.589 2_566
H(5) H(2) 3.252 2_566
H(5) H(6) 3.008 2_566
H(5) H(29) 3.562 2_566
H(6) C(7) 3.131 2_566
H(6) C(8) 2.972 2_566
H(6) H(5) 3.008 2_566
H(6) H(6) 2.694 2_566
H(7) F(201) 3.307 2_666
H(7) F(202) 3.325 2_666
H(7) C(35) 3.132 2_666
H(7) C(36) 3.385 2_666
H(7) C(41) 3.049 2_666
H(7) C(42) 3.306 2_666
H(7) H(30) 3.135 2_666
H(7) H(31) 3.540 2_666
H(7) H(35) 2.727 2_666
H(7) H(36) 3.217 2_666
H(8) F(201) 3.050 2_666
H(8) F(202) 2.711 2_666
H(8) C(32) 3.185 2_566
H(8) C(33) 3.490 2_566
H(8) H(28) 2.566 2_566
H(8) H(29) 3.169 2_566
H(8) H(32) 3.367 1_465
H(9) C(31) 3.368 1_565
H(9) C(36) 3.347 2_666
H(9) C(37) 3.087 1_465
H(9) H(27) 2.903 1_565
H(9) H(28) 3.542 2_566
H(9) H(31) 3.374 1_465
H(9) H(31) 3.220 2_666
H(9) H(32) 2.194 1_465
H(10) F(302) 3.550 1_455
H(10) C(56) 3.410 1_465
H(10) H(18) 3.544 2_665
H(11) F(301) 3.597 1_455
H(11) F(302) 2.802 1_455
H(11) C(18) 3.173 1_455
H(11) C(19) 3.247 1_455
H(11) C(55) 3.593 1_465
H(11) H(16) 3.175 1_455
H(11) H(17) 3.333 1_455
H(11) H(18) 3.026 2_665
H(12) C(18) 3.242 1_455
H(12) C(19) 3.028 1_455
H(12) C(53) 3.586 2_655
H(12) C(54) 3.226 2_655
H(12) C(59) 3.264 2_655
H(12) H(16) 2.872 1_455
H(12) H(17) 2.466 1_455
H(12) H(18) 3.437 2_665
H(13) C(25) 3.345 2_665
H(13) C(26) 3.460 2_665
H(13) C(50) 3.412 2_655
H(13) C(51) 3.210 2_655
H(13) C(59) 3.413 2_655
H(13) H(19) 3.346 2_665
H(13) H(22) 3.491 2_665
H(14) C(50) 3.373 2_655
H(14) H(23) 3.446 2_665
H(15) F(1) 2.490 .
H(15) F(302) 3.480 .
H(15) C(47) 3.446 1_655
H(15) C(48) 3.261 1_655
H(15) B(1) 3.572 .
H(16) C(13) 3.574 1_655
H(16) C(46) 3.275 1_655
H(16) C(47) 3.006 1_655
H(16) C(48) 3.041 1_655
H(16) C(49) 3.226 1_655
H(16) C(50) 3.419 1_655
H(16) C(51) 3.498 1_655
H(16) H(11) 3.175 1_655
H(16) H(12) 2.872 1_655
H(17) C(13) 3.244 1_655
H(17) C(53) 3.225 2_755
H(17) C(54) 2.787 2_755
H(17) C(55) 3.192 2_755
H(17) H(11) 3.333 1_655
H(17) H(12) 2.466 1_655
H(18) C(11) 3.162 2_665
H(18) C(12) 2.823 2_665
H(18) C(13) 3.070 2_665
H(18) C(14) 3.543 2_665
H(18) H(10) 3.544 2_665
H(18) H(11) 3.026 2_665
H(18) H(12) 3.437 2_665
H(18) H(24) 2.769 2_665
H(19) C(14) 3.219 2_665
H(19) C(15) 3.402 2_665
H(19) H(13) 3.346 2_665
H(20) F(401) 2.769 .
H(20) F(402) 2.545 .
H(20) C(54) 3.428 1_565
H(20) C(55) 3.322 1_565
H(21) C(30) 3.182 1_565
H(21) C(53) 3.239 1_565
H(21) C(54) 3.091 1_565
H(21) C(59) 3.509 1_565
H(21) H(26) 2.449 1_565
H(21) H(27) 3.308 1_565
H(22) C(31) 3.558 1_565
H(22) C(46) 3.075 1_565
H(22) C(47) 3.228 1_565
H(22) C(48) 3.547 1_565
H(22) C(51) 3.357 1_565
H(22) C(52) 3.583 1_565
H(22) H(13) 3.491 2_665
H(22) H(27) 3.030 1_565
H(22) H(33) 3.409 1_465
H(23) C(48) 3.389 1_565
H(23) C(49) 3.060 1_565
H(23) C(50) 3.374 1_565
H(23) C(57) 3.407 1_465
H(23) H(14) 3.446 2_665
H(24) C(20) 3.096 2_665
H(24) C(21) 3.591 2_665
H(24) H(18) 2.769 2_665
H(25) C(58) 3.411 .
H(25) H(30) 3.524 2_656
H(26) C(24) 3.333 1_545
H(26) H(21) 2.449 1_545
H(26) H(30) 3.557 2_656
H(27) C(5) 3.544 1_545
H(27) C(25) 3.578 1_545
H(27) C(37) 3.176 1_455
H(27) C(38) 3.234 1_455
H(27) H(4) 2.623 1_545
H(27) H(9) 2.903 1_545
H(27) H(21) 3.308 1_545
H(27) H(22) 3.030 1_545
H(27) H(31) 3.545 2_656
H(27) H(32) 2.662 1_455
H(27) H(33) 2.794 1_455
H(28) F(202) 3.033 1_455
H(28) F(301) 2.893 1_455
H(28) C(9) 3.438 2_566
H(28) C(37) 3.357 1_455
H(28) C(38) 3.174 1_455
H(28) H(8) 2.566 2_566
H(28) H(9) 3.542 2_566
H(28) H(31) 3.457 2_656
H(28) H(32) 3.424 1_455
H(28) H(33) 3.139 1_455
H(29) F(301) 3.545 1_455
H(29) H(5) 3.562 2_566
H(29) H(8) 3.169 2_566
H(29) H(31) 3.589 2_656
H(30) C(29) 3.489 2_656
H(30) C(30) 3.513 2_656
H(30) H(7) 3.135 2_666
H(30) H(25) 3.524 2_656
H(30) H(26) 3.557 2_656
H(30) H(30) 3.566 2_656
H(31) C(28) 3.262 2_656
H(31) C(29) 3.298 2_656
H(31) C(30) 3.201 2_656
H(31) C(31) 3.059 2_656
H(31) C(32) 2.996 2_656
H(31) C(33) 3.093 2_656
H(31) C(45) 3.492 2_656
H(31) H(7) 3.540 2_666
H(31) H(9) 3.374 1_645
H(31) H(9) 3.220 2_666
H(31) H(27) 3.545 2_656
H(31) H(28) 3.457 2_656
H(31) H(29) 3.589 2_656
H(31) H(39) 2.637 2_656
H(32) C(5) 2.993 1_645
H(32) C(6) 3.207 1_645
H(32) C(9) 2.982 1_645
H(32) C(31) 3.408 1_655
H(32) H(4) 2.525 1_645
H(32) H(8) 3.367 1_645
H(32) H(9) 2.194 1_645
H(32) H(27) 2.662 1_655
H(32) H(28) 3.424 1_655
H(32) H(38) 3.574 2_656
H(32) H(39) 3.399 2_656
H(33) C(31) 3.521 1_655
H(33) C(47) 3.075 1_655
H(33) C(48) 3.271 1_655
H(33) H(4) 3.440 1_645
H(33) H(22) 3.409 1_645
H(33) H(27) 2.794 1_655
H(33) H(28) 3.139 1_655
H(34) F(1) 2.453 .
H(34) F(202) 3.418 .
H(34) F(301) 3.529 .
H(34) C(47) 3.437 1_655
H(34) C(48) 3.371 1_655
H(34) B(1) 3.492 .
H(35) F(201) 2.413 .
H(35) F(202) 3.017 .
H(35) C(9) 3.552 2_666
H(35) B(1) 3.558 .
H(35) H(7) 2.727 2_666
H(35) H(36) 3.082 2_666
H(36) F(201) 3.234 2_666
H(36) F(402) 3.500 2_666
H(36) O(1) 2.469 2_666
H(36) N(1) 3.510 2_666
H(36) C(41) 3.560 2_666
H(36) C(42) 3.486 2_666
H(36) H(7) 3.217 2_666
H(36) H(35) 3.082 2_666
H(36) H(36) 2.939 2_666
H(37) F(201) 3.228 2_666
H(37) F(401) 3.011 2_666
H(37) F(402) 2.638 2_666
H(37) O(1) 3.590 2_666
H(37) C(56) 3.162 2_656
H(37) C(57) 3.590 2_656
H(37) B(1) 3.587 2_666
H(37) H(2) 3.429 2_566
H(38) C(3) 3.293 2_566
H(38) C(4) 3.139 2_566
H(38) C(5) 3.288 2_566
H(38) C(6) 3.575 2_566
H(38) C(8) 3.524 2_566
H(38) C(56) 3.487 2_656
H(38) C(57) 3.116 2_656
H(38) H(3) 3.478 2_566
H(38) H(32) 3.574 2_656
H(39) C(36) 3.101 2_656
H(39) C(37) 3.502 2_656
H(39) H(31) 2.637 2_656
H(39) H(32) 3.399 2_656

loop_
_geom_torsion_atom_site_label_1
_geom_torsion_atom_site_label_2
_geom_torsion_atom_site_label_3
_geom_torsion_atom_site_label_4
_geom_torsion
Cl(1) Ru(1) P(1) C(10) 46.5(2)
Cl(1) Ru(1) P(1) C(16) -72.0(3)
Cl(1) Ru(1) P(1) C(22) 167.6(3)
Cl(1) Ru(1) P(2) C(28) -45.6(2)
Cl(1) Ru(1) P(2) C(34) 72.8(3)
Cl(1) Ru(1) P(2) C(40) -168.6(3)
Cl(1) Ru(1) N(1) O(1) 11(7)
Cl(1) Ru(1) C(1) C(2) 179.0(8)
P(1) Ru(1) P(2) C(28) -24.3(4)
P(1) Ru(1) P(2) C(34) 94.1(5)
P(1) Ru(1) P(2) C(40) -147.3(4)
P(2) Ru(1) P(1) C(10) 25.2(4)
P(2) Ru(1) P(1) C(16) -93.3(4)
P(2) Ru(1) P(1) C(22) 146.3(4)
P(1) Ru(1) N(1) O(1) -81(6)
N(1) Ru(1) P(1) C(10) -141.1(3)
N(1) Ru(1) P(1) C(16) 100.4(4)
N(1) Ru(1) P(1) C(22) -20.0(4)
P(1) Ru(1) C(1) C(2) -96.8(8)
C(1) Ru(1) P(1) C(10) -47.6(3)
C(1) Ru(1) P(1) C(16) -166.1(4)
C(1) Ru(1) P(1) C(22) 73.5(4)
P(2) Ru(1) N(1) O(1) 102(6)
N(1) Ru(1) P(2) C(28) 142.0(3)
N(1) Ru(1) P(2) C(34) -99.6(4)
N(1) Ru(1) P(2) C(40) 19.0(4)
P(2) Ru(1) C(1) C(2) 94.8(8)
C(1) Ru(1) P(2) C(28) 48.8(3)
C(1) Ru(1) P(2) C(34) 167.2(4)
C(1) Ru(1) P(2) C(40) -74.2(4)
N(1) Ru(1) C(1) C(2) -0.7(9)
C(1) Ru(1) N(1) O(1) -171(6)
Ru(1) P(1) C(10) C(11) 62.8(7)
Ru(1) P(1) C(10) C(15) -116.3(6)
Ru(1) P(1) C(16) C(17) 31.5(9)
Ru(1) P(1) C(16) C(21) -155.7(7)
Ru(1) P(1) C(22) C(23) 59.2(7)
Ru(1) P(1) C(22) C(27) -124.3(6)
C(10) P(1) C(16) C(17) -91.8(8)
C(10) P(1) C(16) C(21) 81.0(8)
C(16) P(1) C(10) C(11) -171.2(6)
C(16) P(1) C(10) C(15) 9.7(7)
C(10) P(1) C(22) C(23) -176.3(6)
C(10) P(1) C(22) C(27) 0.1(6)
C(22) P(1) C(10) C(11) -63.5(7)
C(22) P(1) C(10) C(15) 117.5(7)
C(16) P(1) C(22) C(23) -68.4(7)
C(16) P(1) C(22) C(27) 108.1(7)
C(22) P(1) C(16) C(17) 158.2(8)
C(22) P(1) C(16) C(21) -29.0(9)
Ru(1) P(2) C(28) C(29) 110.9(6)
Ru(1) P(2) C(28) C(33) -65.9(6)
Ru(1) P(2) C(34) C(35) 156.6(7)
Ru(1) P(2) C(34) C(39) -31.2(9)
Ru(1) P(2) C(40) C(41) -60.1(6)
Ru(1) P(2) C(40) C(45) 124.5(6)
C(28) P(2) C(34) C(35) -79.3(8)
C(28) P(2) C(34) C(39) 92.9(8)
C(34) P(2) C(28) C(29) -15.6(7)
C(34) P(2) C(28) C(33) 167.5(6)
C(28) P(2) C(40) C(41) 173.8(6)
C(28) P(2) C(40) C(45) -1.6(8)
C(40) P(2) C(28) C(29) -122.6(6)
C(40) P(2) C(28) C(33) 60.5(7)
C(34) P(2) C(40) C(41) 66.6(6)
C(34) P(2) C(40) C(45) -108.7(7)
C(40) P(2) C(34) C(35) 31.8(9)
C(40) P(2) C(34) C(39) -155.9(8)
F(202) F(201) B(1) F(1) 99(3)
F(202) F(201) B(1) F(301) -15(3)
F(202) F(201) B(1) F(302) -49(3)
F(202) F(201) B(1) F(401) -146(3)
F(202) F(201) B(1) F(402) -155(3)
B(1) F(201) F(202) F(301) 17(3)
F(201) F(202) F(301) F(302) 4(6)
F(201) F(202) F(301) B(1) -20(4)
F(201) F(202) B(1) F(1) -94(2)
F(201) F(202) B(1) F(301) 165(3)
F(201) F(202) B(1) F(302) 150(2)
F(201) F(202) B(1) F(401) 57(4)
F(201) F(202) B(1) F(402) 31(3)
F(301) F(202) B(1) F(1) 100.9(12)
F(301) F(202) B(1) F(201) -165(3)
F(301) F(202) B(1) F(302) -14.6(17)
F(301) F(202) B(1) F(401) -108(2)
F(301) F(202) B(1) F(402) -134(2)
B(1) F(202) F(301) F(302) 24(2)
F(202) F(301) F(302) F(401) -5(3)
F(202) F(301) F(302) B(1) -19(2)
F(202) F(301) B(1) F(1) -105(2)
F(202) F(301) B(1) F(201) 10(2)
F(202) F(301) B(1) F(302) 159(2)
F(202) F(301) B(1) F(401) 141(2)
F(202) F(301) B(1) F(402) 123(3)
F(302) F(301) B(1) F(1) 96.6(17)
F(302) F(301) B(1) F(201) -148.4(19)
F(302) F(301) B(1) F(202) -159(2)
F(302) F(301) B(1) F(401) -18(2)
F(302) F(301) B(1) F(402) -36(2)
B(1) F(301) F(302) F(401) 13.7(16)
F(301) F(302) F(401) F(402) 13(6)
F(301) F(302) F(401) B(1) -17(2)
F(301) F(302) B(1) F(1) -95.2(15)
F(301) F(302) B(1) F(201) 53(2)
F(301) F(302) B(1) F(202) 22(2)
F(301) F(302) B(1) F(401) 163.1(19)
F(301) F(302) B(1) F(402) 155(2)
F(401) F(302) B(1) F(1) 101.8(14)
F(401) F(302) B(1) F(201) -110(2)
F(401) F(302) B(1) F(202) -141(2)
F(401) F(302) B(1) F(301) -163.1(19)
F(401) F(302) B(1) F(402) -7.7(14)
B(1) F(302) F(401) F(402) 30(5)
F(302) F(401) F(402) B(1) -24(4)
F(302) F(401) B(1) F(1) -103.1(13)
F(302) F(401) B(1) F(201) 141.4(19)
F(302) F(401) B(1) F(202) 106(3)
F(302) F(401) B(1) F(301) 12.0(13)
F(302) F(401) B(1) F(402) 162(3)
F(402) F(401) B(1) F(1) 95(3)
F(402) F(401) B(1) F(201) -20(3)
F(402) F(401) B(1) F(202) -56(4)
F(402) F(401) B(1) F(301) -150(3)
F(402) F(401) B(1) F(302) -162(3)
F(401) F(402) B(1) F(1) -92(3)
F(401) F(402) B(1) F(201) 161(3)
F(401) F(402) B(1) F(202) 142(3)
F(401) F(402) B(1) F(301) 41(4)
F(401) F(402) B(1) F(302) 18(3)
Ru(1) C(1) C(2) C(3) 2.2(14)
C(1) C(2) C(3) C(4) 82.5(11)
C(1) C(2) C(3) C(8) -97.0(10)
C(2) C(3) C(4) C(5) -177.0(7)
C(2) C(3) C(8) C(7) 176.3(7)
C(4) C(3) C(8) C(7) -3.1(11)
C(8) C(3) C(4) C(5) 2.5(11)
C(3) C(4) C(5) C(6) -0.7(12)
C(4) C(5) C(6) C(7) -0.5(10)
C(4) C(5) C(6) C(9) 177.2(8)
C(5) C(6) C(7) C(8) -0.2(10)
C(9) C(6) C(7) C(8) -177.8(8)
C(6) C(7) C(8) C(3) 2.0(12)
P(1) C(10) C(11) C(12) -176.4(7)
P(1) C(10) C(15) C(14) 176.2(6)
C(11) C(10) C(15) C(14) -2.9(12)
C(15) C(10) C(11) C(12) 2.8(12)
C(10) C(11) C(12) C(13) -0.3(11)
C(11) C(12) C(13) C(14) -2.1(15)
C(12) C(13) C(14) C(15) 2.0(15)
C(13) C(14) C(15) C(10) 0.6(12)
P(1) C(16) C(17) C(18) 172.7(8)
P(1) C(16) C(21) C(20) -172.1(8)
C(17) C(16) C(21) C(20) 1.0(16)
C(21) C(16) C(17) C(18) -0.2(11)
C(16) C(17) C(18) C(19) -1.5(17)
C(17) C(18) C(19) C(20) 2.4(19)
C(18) C(19) C(20) C(21) -1.6(19)
C(19) C(20) C(21) C(16) -0.0(16)
P(1) C(22) C(23) C(24) 178.8(7)
P(1) C(22) C(27) C(26) -179.0(7)
C(23) C(22) C(27) C(26) -2.5(12)
C(27) C(22) C(23) C(24) 2.1(12)
C(22) C(23) C(24) C(25) -0.6(13)
C(23) C(24) C(25) C(26) -0.7(15)
C(24) C(25) C(26) C(27) 0.3(12)
C(25) C(26) C(27) C(22) 1.4(14)
P(2) C(28) C(29) C(30) -177.5(7)
P(2) C(28) C(33) C(32) 176.7(6)
C(29) C(28) C(33) C(32) -0.3(8)
C(33) C(28) C(29) C(30) -0.4(9)
C(28) C(29) C(30) C(31) 0.7(14)
C(29) C(30) C(31) C(32) -0.2(12)
C(30) C(31) C(32) C(33) -0.5(11)
C(31) C(32) C(33) C(28) 0.8(12)
P(2) C(34) C(35) C(36) 173.4(8)
P(2) C(34) C(39) C(38) -171.8(8)
C(35) C(34) C(39) C(38) 0.8(15)
C(39) C(34) C(35) C(36) 0.8(15)
C(34) C(35) C(36) C(37) -1.1(18)
C(35) C(36) C(37) C(38) -0.1(16)
C(36) C(37) C(38) C(39) 1.6(17)
C(37) C(38) C(39) C(34) -1.9(16)
P(2) C(40) C(41) C(42) -177.9(6)
P(2) C(40) C(45) C(44) 177.4(6)
C(41) C(40) C(45) C(44) 2.1(12)
C(45) C(40) C(41) C(42) -2.3(12)
C(40) C(41) C(42) C(43) 1.2(13)
C(41) C(42) C(43) C(44) 0.2(11)
C(42) C(43) C(44) C(45) -0.3(12)
C(43) C(44) C(45) C(40) -0.8(14)
C(47) C(46) C(51) C(50) -1(2)
C(51) C(46) C(47) C(48) 5(2)
C(52) C(46) C(47) C(48) -176.1(16)
C(52) C(46) C(51) C(50) 179.7(11)
C(46) C(47) C(48) C(49) -5(2)
C(47) C(48) C(49) C(50) 1(2)
C(48) C(49) C(50) C(51) 3(2)
C(49) C(50) C(51) C(46) -2(2)
C(54) C(53) C(58) C(57) 1.2(17)
C(58) C(53) C(54) C(55) -0.6(15)
C(59) C(53) C(54) C(55) -179.5(11)
C(59) C(53) C(58) C(57) -180.0(11)
C(53) C(54) C(55) C(56) 0.5(15)
C(54) C(55) C(56) C(57) -0.9(19)
C(55) C(56) C(57) C(58) 1(2)
C(56) C(57) C(58) C(53) -2(2)
